data_9004147
loop_
_publ_author_name
'Makovicky, E.'
'Mumme, W. G.'

_publ_section_title
;
 The crystal structure of benjaminite Cu.5Pb.4Ag2.3Bi6.8S12
;
_journal_name_full 'The Canadian Mineralogist'
_journal_page_first 607
_journal_page_last 618
_journal_volume 17
_journal_year 1979
_chemical_formula_sum 'Ag2.3 Bi6.7 Cu0.5 Pb0.4 S12'
_chemical_name_mineral Benjaminite
_space_group_IT_number 12
_symmetry_space_group_name_Hall '-C 2y'
_symmetry_space_group_name_H-M 'C 1 2/m 1'
_cell_angle_alpha 90
_cell_angle_beta 103.32
_cell_angle_gamma 90
_cell_length_a 13.299
_cell_length_b 4.070
_cell_length_c 20.209
_cell_formula_units_Z 2
_cell_volume 1064.425
_database_code_amcsd 0005170
_exptl_crystal_density_diffrn 6.701
_cod_original_formula_sum 'Ag2.3 Cu.5 Bi6.7 Pb.4 S12'
_cod_database_code 9004147

loop_
_space_group_symop_operation_xyz
x,y,z
1/2+x,1/2+y,z
x,-y,z
1/2+x,1/2-y,z
-x,y,-z
1/2-x,1/2+y,-z
-x,-y,-z
1/2-x,1/2-y,-z

loop_
_atom_site_aniso_label
_atom_site_aniso_U_11
_atom_site_aniso_U_22
_atom_site_aniso_U_33
_atom_site_aniso_U_12
_atom_site_aniso_U_13
_atom_site_aniso_U_23
AgMe1 0.00848 0.14300 0.04114 0.00000 -0.00129 0.00000
CuMe1 0.00848 0.14300 0.04114 0.00000 -0.00129 0.00000
BiMe2 0.01951 0.05824 0.01959 0.00000 -0.00387 0.00000
BiMe3 0.02121 0.05446 0.01959 0.00000 -0.00387 0.00000
AgMe4 0.02630 0.06344 0.02939 0.00000 0.00387 0.00000
BiMe4 0.02630 0.06344 0.02939 0.00000 0.00387 0.00000
PbMe4 0.02630 0.06344 0.02939 0.00000 0.00387 0.00000
BiMe5 0.01612 0.06621 0.02547 0.00000 0.00000 0.00000
BiMe6 0.02885 0.07544 0.02939 0.00000 0.00516 0.00000
AgMe6 0.02885 0.07544 0.02939 0.00000 0.00516 0.00000
S1 0.00255 0.01947 0.03722 0.00000 0.00645 0.00000
S2 0.03733 0.05362 0.00588 0.00000 0.01031 0.00000
S3 0.03818 0.03189 0.01763 0.00000 0.00129 0.00000
S4 0.01867 0.02719 0.02351 0.00000 -0.00645 0.00000
S5 0.03903 0.10255 0.02939 0.00000 -0.00902 0.00000
S6 0.00339 0.08300 0.02351 0.00000 -0.00774 0.00000

loop_
_atom_site_label
_atom_site_fract_x
_atom_site_fract_y
_atom_site_fract_z
_atom_site_occupancy
AgMe1 0.00000 0.00000 0.00000 0.50000
CuMe1 0.00000 0.00000 0.00000 0.50000
BiMe2 0.75990 0.00000 0.09130 1.00000
BiMe3 0.00000 0.00000 0.50000 0.50000
AgMe4 0.69580 0.00000 0.40920 0.70000
BiMe4 0.69580 0.00000 0.40920 0.30000
PbMe4 0.69580 0.00000 0.40920 0.20000
BiMe5 0.38560 0.00000 0.31930 1.00000
BiMe6 0.07810 0.00000 0.22830 0.80000
AgMe6 0.07810 0.00000 0.22830 0.20000
S1 0.85940 0.50000 0.02790 1.00000
S2 0.61700 0.50000 0.10800 1.00000
S3 0.84610 0.50000 0.46330 1.00000
S4 0.53960 0.50000 0.36980 1.00000
S5 0.24070 0.50000 0.28320 1.00000
S6 0.93020 0.50000 0.19850 1.00000

loop_
_cod_related_entry_id
_cod_related_entry_database
_cod_related_entry_code
1 AMCSD 0005170
